data_4317743
loop_
_publ_author_name
'A. Chandrasekaran'
'Roberta O. Day'
'Robert R. Holmes'

_publ_section_title
;
 P-O Donor Action from Carboxylate Anions with Phosphorus in the Presence
 of Hydrogen Bonding. A Model for Phosphoryl-Transfer Enzymes1
;
_journal_name_full 'Inorganic Chemistry'
_journal_page_first 1645
_journal_page_last 1651
_journal_paper_doi 10.1021/ic0111435
_journal_volume 41
_journal_year 2002
_chemical_formula_sum 'C23 H26 N O2 P'
_chemical_formula_weight 379.42
_chemical_name_systematic
;
  ?
;
_space_group_IT_number 14
_symmetry_cell_setting monoclinic
_symmetry_space_group_name_Hall '-P 2yn'
_symmetry_space_group_name_H-M 'P 1 21/n 1'
_atom_sites_solution_hydrogens geom
_atom_sites_solution_primary direct
_atom_sites_solution_secondary difmap
_audit_creation_method SHELXL-97
_cell_angle_alpha 90.00
_cell_angle_beta 97.7424(15)
_cell_angle_gamma 90.00
_cell_formula_units_Z 4
_cell_length_a 9.0370(2)
_cell_length_b 15.8476(5)
_cell_length_c 14.7986(4)
_cell_measurement_reflns_used 3725
_cell_measurement_temperature 293(2)
_cell_measurement_theta_max 25.03
_cell_measurement_theta_min 4.08
_cell_volume 2100.06(10)
_computing_structure_refinement 'SHELXL-97 (Sheldrick, 1997)'
_computing_structure_solution 'SHELXS-97 (Sheldrick, 1990)'
_diffrn_ambient_temperature 293(2)
_diffrn_measured_fraction_theta_full 0.991
_diffrn_measured_fraction_theta_max 0.991
_diffrn_measurement_device_type 'Nonius KappaCCD area detector'
_diffrn_radiation_monochromator graphite
_diffrn_radiation_source 'fine-focus sealed tube'
_diffrn_radiation_type MoK\a
_diffrn_radiation_wavelength 0.71073
_diffrn_reflns_av_R_equivalents 0.0241
_diffrn_reflns_av_sigmaI/netI 0.0363
_diffrn_reflns_limit_h_max 10
_diffrn_reflns_limit_h_min -10
_diffrn_reflns_limit_k_max 18
_diffrn_reflns_limit_k_min -17
_diffrn_reflns_limit_l_max 17
_diffrn_reflns_limit_l_min -17
_diffrn_reflns_number 6716
_diffrn_reflns_theta_full 24.92
_diffrn_reflns_theta_max 24.92
_diffrn_reflns_theta_min 4.10
_exptl_absorpt_coefficient_mu 0.148
_exptl_absorpt_correction_T_max 0.9640
_exptl_absorpt_correction_T_min 0.9640
_exptl_crystal_colour colorless
_exptl_crystal_density_diffrn 1.200
_exptl_crystal_density_method 'not measured'
_exptl_crystal_F_000 808
_exptl_crystal_size_max 0.25
_exptl_crystal_size_mid 0.25
_exptl_crystal_size_min 0.25
_refine_diff_density_max 0.240
_refine_diff_density_min -0.214
_refine_diff_density_rms 0.038
_refine_ls_extinction_method none
_refine_ls_goodness_of_fit_ref 1.022
_refine_ls_hydrogen_treatment mixed
_refine_ls_matrix_type full
_refine_ls_number_parameters 244
_refine_ls_number_reflns 3635
_refine_ls_number_restraints 0
_refine_ls_restrained_S_all 1.022
_refine_ls_R_factor_all 0.0644
_refine_ls_R_factor_gt 0.0462
_refine_ls_shift/su_max 0.000
_refine_ls_shift/su_mean 0.000
_refine_ls_structure_factor_coef Fsqd
_refine_ls_weighting_details 'calc w=1/[\s^2^(Fo^2^)+(0.0598P)^2^+0.7927P] where P=(Fo^2^+2Fc^2^)/3'
_refine_ls_weighting_scheme calc
_refine_ls_wR_factor_gt 0.1168
_refine_ls_wR_factor_ref 0.1299
_reflns_number_gt 2809
_reflns_number_total 3635
_reflns_threshold_expression >2sigma(I)
_cod_data_source_file ic0111435_3.cif
_cod_data_source_block acp51(2)
_cod_database_code 4317743

loop_
_symmetry_equiv_pos_as_xyz
'x, y, z'
'-x+1/2, y+1/2, -z+1/2'
'-x, -y, -z'
'x-1/2, -y-1/2, z-1/2'

loop_
_atom_site_label
_atom_site_type_symbol
_atom_site_fract_x
_atom_site_fract_y
_atom_site_fract_z
_atom_site_U_iso_or_equiv
_atom_site_adp_type
_atom_site_occupancy
_atom_site_symmetry_multiplicity
_atom_site_calc_flag
_atom_site_refinement_flags
_atom_site_disorder_assembly
_atom_site_disorder_group
P P 0.06157(6) 0.37858(4) 0.67605(4) 0.04716(19) Uani 1 1 d . . .
O1 O -0.01901(19) 0.41491(13) 0.84059(11) 0.0729(5) Uani 1 1 d . . .
O2 O -0.23476(19) 0.45975(12) 0.87693(11) 0.0704(5) Uani 1 1 d . . .
C1 C -0.1449(2) 0.38485(12) 0.65706(13) 0.0406(5) Uani 1 1 d . . .
C2 C -0.2240(2) 0.37240(14) 0.57036(14) 0.0484(5) Uani 1 1 d . . .
H2 H -0.1720 0.3577 0.5226 0.058 Uiso 1 1 calc R . .
C3 C -0.3776(3) 0.38129(15) 0.55343(15) 0.0579(6) Uani 1 1 d . . .
H3 H -0.4269 0.3731 0.4948 0.070 Uiso 1 1 calc R . .
C4 C -0.4571(3) 0.40210(17) 0.62264(16) 0.0613(6) Uani 1 1 d . . .
H4 H -0.5606 0.4069 0.6117 0.074 Uiso 1 1 calc R . .
C5 C -0.3822(2) 0.41583(14) 0.70845(15) 0.0530(5) Uani 1 1 d . . .
H5 H -0.4364 0.4303 0.7553 0.064 Uiso 1 1 calc R . .
C6 C -0.2282(2) 0.40876(12) 0.72733(13) 0.0419(5) Uani 1 1 d . . .
C7 C -0.1549(3) 0.42937(14) 0.82268(14) 0.0492(5) Uani 1 1 d . . .
C8 C 0.1024(2) 0.34597(14) 0.56208(14) 0.0467(5) Uani 1 1 d . . .
C9 C 0.1061(3) 0.26284(15) 0.53154(16) 0.0595(6) Uani 1 1 d . . .
H9 H 0.0807 0.2193 0.5687 0.071 Uiso 1 1 calc R . .
C10 C 0.1468(3) 0.24405(18) 0.44727(17) 0.0703(7) Uani 1 1 d . . .
H10 H 0.1488 0.1883 0.4279 0.084 Uiso 1 1 calc R . .
C11 C 0.1843(3) 0.3080(2) 0.39227(18) 0.0768(8) Uani 1 1 d . . .
H11 H 0.2122 0.2955 0.3355 0.092 Uiso 1 1 calc R . .
C12 C 0.1807(3) 0.39008(19) 0.42039(18) 0.0725(7) Uani 1 1 d . . .
H12 H 0.2052 0.4332 0.3824 0.087 Uiso 1 1 calc R . .
C13 C 0.1410(2) 0.40918(16) 0.50465(16) 0.0564(6) Uani 1 1 d . . .
H13 H 0.1401 0.4652 0.5233 0.068 Uiso 1 1 calc R . .
C14 C 0.0962(2) 0.27643(14) 0.73377(13) 0.0489(5) Uani 1 1 d . . .
C15 C -0.0133(3) 0.21778(17) 0.74411(17) 0.0655(7) Uani 1 1 d . . .
H15 H -0.1128 0.2316 0.7255 0.079 Uiso 1 1 calc R . .
C16 C 0.0215(4) 0.13880(19) 0.7815(2) 0.0848(9) Uani 1 1 d . . .
H16 H -0.0542 0.1003 0.7876 0.102 Uiso 1 1 calc R . .
C17 C 0.1665(4) 0.1178(2) 0.80945(19) 0.0856(9) Uani 1 1 d . . .
H17 H 0.1901 0.0648 0.8341 0.103 Uiso 1 1 calc R . .
C18 C 0.2760(4) 0.1742(2) 0.80123(19) 0.0856(9) Uani 1 1 d . . .
H18 H 0.3749 0.1597 0.8206 0.103 Uiso 1 1 calc R . .
C19 C 0.2426(3) 0.25362(19) 0.76408(17) 0.0696(7) Uani 1 1 d . . .
H19 H 0.3193 0.2919 0.7595 0.083 Uiso 1 1 calc R . .
N N 0.1680(2) 0.41861(13) 0.99593(13) 0.0650(6) Uani 1 1 d . . .
H1A H 0.1700 0.4630 1.0340 0.078 Uiso 1 1 calc R . .
H1B H 0.0937 0.4273 0.9499 0.078 Uiso 1 1 calc R . .
C20 C 0.3148(4) 0.4147(3) 0.9574(3) 0.1100(14) Uani 1 1 d . . .
H20A H 0.3962 0.4097 1.0070 0.132 Uiso 1 1 calc R . .
H20B H 0.3159 0.3650 0.9192 0.132 Uiso 1 1 calc R . .
C21 C 0.1356(6) 0.3430(2) 1.0446(3) 0.1283(16) Uani 1 1 d . . .
H21A H 0.1227 0.2960 1.0024 0.154 Uiso 1 1 calc R . .
H21B H 0.2196 0.3303 1.0906 0.154 Uiso 1 1 calc R . .
C22 C 0.3375(4) 0.4904(4) 0.9033(3) 0.1327(17) Uani 1 1 d . . .
H22A H 0.4308 0.4859 0.8794 0.199 Uiso 1 1 calc R . .
H22B H 0.3389 0.5395 0.9414 0.199 Uiso 1 1 calc R . .
H22C H 0.2575 0.4952 0.8538 0.199 Uiso 1 1 calc R . .
C23 C 0.0024(7) 0.3524(3) 1.0880(4) 0.1502(19) Uani 1 1 d . . .
H23A H -0.0151 0.3013 1.1198 0.225 Uiso 1 1 calc R . .
H23B H -0.0814 0.3637 1.0425 0.225 Uiso 1 1 calc R . .
H23C H 0.0154 0.3985 1.1305 0.225 Uiso 1 1 calc R . .

loop_
_atom_site_aniso_label
_atom_site_aniso_U_11
_atom_site_aniso_U_22
_atom_site_aniso_U_33
_atom_site_aniso_U_23
_atom_site_aniso_U_13
_atom_site_aniso_U_12
P 0.0431(3) 0.0509(4) 0.0479(3) -0.0072(2) 0.0074(2) -0.0067(2)
O1 0.0586(10) 0.1077(15) 0.0492(9) -0.0242(9) -0.0043(8) 0.0080(10)
O2 0.0722(11) 0.0882(13) 0.0530(9) -0.0268(9) 0.0169(8) -0.0019(9)
C1 0.0456(11) 0.0368(11) 0.0394(10) -0.0029(8) 0.0053(8) -0.0024(9)
C2 0.0530(12) 0.0532(13) 0.0392(10) -0.0056(9) 0.0067(9) -0.0008(10)
C3 0.0551(13) 0.0696(16) 0.0458(12) -0.0045(11) -0.0050(10) 0.0004(12)
C4 0.0431(12) 0.0767(17) 0.0624(14) -0.0048(13) 0.0003(11) 0.0035(11)
C5 0.0470(12) 0.0590(14) 0.0547(13) -0.0031(11) 0.0125(10) 0.0046(10)
C6 0.0492(11) 0.0383(11) 0.0383(10) -0.0025(8) 0.0058(9) -0.0014(9)
C7 0.0589(14) 0.0483(12) 0.0410(11) -0.0065(9) 0.0084(10) -0.0052(10)
C8 0.0402(11) 0.0501(12) 0.0513(12) 0.0011(10) 0.0112(9) -0.0020(9)
C9 0.0747(16) 0.0506(13) 0.0567(13) 0.0020(11) 0.0220(12) 0.0012(12)
C10 0.0867(18) 0.0648(16) 0.0636(15) -0.0075(13) 0.0259(14) 0.0125(14)
C11 0.0805(18) 0.097(2) 0.0605(15) 0.0013(15) 0.0361(14) 0.0097(16)
C12 0.0765(18) 0.0787(19) 0.0680(16) 0.0169(14) 0.0305(14) -0.0024(14)
C13 0.0531(13) 0.0535(13) 0.0652(14) 0.0078(11) 0.0175(11) -0.0016(10)
C14 0.0473(12) 0.0618(14) 0.0377(10) -0.0032(10) 0.0059(9) 0.0046(10)
C15 0.0553(14) 0.0694(16) 0.0742(16) 0.0210(13) 0.0176(12) 0.0086(12)
C16 0.089(2) 0.0743(19) 0.097(2) 0.0341(16) 0.0356(17) 0.0136(16)
C17 0.104(2) 0.088(2) 0.0677(17) 0.0251(16) 0.0208(17) 0.036(2)
C18 0.0746(19) 0.107(3) 0.0705(17) 0.0019(17) -0.0071(15) 0.0402(19)
C19 0.0511(13) 0.0872(19) 0.0679(15) -0.0064(14) -0.0010(12) 0.0093(13)
N 0.0736(14) 0.0618(13) 0.0543(11) -0.0122(10) -0.0104(10) 0.0157(10)
C20 0.0650(19) 0.149(3) 0.108(3) -0.071(3) -0.0170(19) 0.043(2)
C21 0.182(5) 0.072(2) 0.119(3) 0.025(2) -0.022(3) 0.005(3)
C22 0.085(3) 0.223(6) 0.094(3) -0.032(3) 0.031(2) -0.024(3)
C23 0.186(5) 0.110(3) 0.164(4) 0.020(3) 0.057(4) -0.050(3)

loop_
_atom_type_symbol
_atom_type_description
_atom_type_scat_dispersion_real
_atom_type_scat_dispersion_imag
_atom_type_scat_source
C C 0.0033 0.0016 'International Tables Vol C Tables 4.2.6.8 and 6.1.1.4'
H H 0.0000 0.0000 'International Tables Vol C Tables 4.2.6.8 and 6.1.1.4'
N N 0.0061 0.0033 'International Tables Vol C Tables 4.2.6.8 and 6.1.1.4'
O O 0.0106 0.0060 'International Tables Vol C Tables 4.2.6.8 and 6.1.1.4'
P P 0.1023 0.0942 'International Tables Vol C Tables 4.2.6.8 and 6.1.1.4'

loop_
_geom_angle_atom_site_label_1
_geom_angle_atom_site_label_2
_geom_angle_atom_site_label_3
_geom_angle
_geom_angle_site_symmetry_1
_geom_angle_site_symmetry_3
_geom_angle_publ_flag
C1 P C8 101.39(9) . . y
C1 P C14 102.87(9) . . y
C8 P C14 97.79(9) . . y
C1 P O1 74.71(7) . . y
C8 P O1 174.49(8) . . y
C14 P O1 79.51(8) . . y
C7 O1 P 103.07(13) . . y
C2 C1 C6 117.14(18) . . ?
C2 C1 P 120.83(15) . . ?
C6 C1 P 121.84(14) . . ?
C3 C2 C1 121.9(2) . . ?
C4 C3 C2 120.3(2) . . ?
C3 C4 C5 119.1(2) . . ?
C4 C5 C6 122.0(2) . . ?
C5 C6 C1 119.49(18) . . ?
C5 C6 C7 118.20(18) . . ?
C1 C6 C7 122.29(18) . . ?
O1 C7 O2 125.1(2) . . ?
O1 C7 C6 117.12(18) . . ?
O2 C7 C6 117.7(2) . . ?
C13 C8 C9 117.7(2) . . ?
C13 C8 P 117.03(17) . . ?
C9 C8 P 125.19(17) . . ?
C10 C9 C8 121.2(2) . . ?
C11 C10 C9 119.6(2) . . ?
C12 C11 C10 120.3(2) . . ?
C11 C12 C13 120.3(2) . . ?
C12 C13 C8 120.9(2) . . ?
C15 C14 C19 117.1(2) . . ?
C15 C14 P 124.39(17) . . ?
C19 C14 P 118.37(19) . . ?
C14 C15 C16 121.6(2) . . ?
C17 C16 C15 119.9(3) . . ?
C18 C17 C16 119.9(3) . . ?
C17 C18 C19 120.8(3) . . ?
C14 C19 C18 120.7(3) . . ?
C21 N C20 113.5(3) . . ?
C22 C20 N 111.4(3) . . ?
C23 C21 N 111.8(4) . . ?

loop_
_geom_bond_atom_site_label_1
_geom_bond_atom_site_label_2
_geom_bond_distance
_geom_bond_site_symmetry_2
_geom_bond_publ_flag
P C1 1.852(2) . y
P C8 1.848(2) . y
P C14 1.837(2) . y
P O1 2.6961(17) . y
O1 C7 1.242(3) . y
O2 C7 1.246(3) . y
C1 C2 1.396(3) . ?
C1 C6 1.415(3) . ?
C2 C3 1.384(3) . ?
C3 C4 1.369(3) . ?
C4 C5 1.374(3) . ?
C5 C6 1.386(3) . ?
C6 C7 1.512(3) . ?
C8 C13 1.388(3) . ?
C8 C9 1.395(3) . ?
C9 C10 1.379(3) . ?
C10 C11 1.371(4) . ?
C11 C12 1.367(4) . ?
C12 C13 1.377(3) . ?
C14 C15 1.381(3) . ?
C14 C19 1.387(3) . ?
C15 C16 1.388(4) . ?
C16 C17 1.361(4) . ?
C17 C18 1.351(4) . ?
C18 C19 1.390(4) . ?
N C21 1.448(4) . ?
N C20 1.514(4) . ?
C20 C22 1.472(6) . ?
C21 C23 1.445(6) . ?

loop_
_cod_related_entry_id
_cod_related_entry_database
_cod_related_entry_code
1 ChemSpider 28572959
